data_7247010
loop_
_publ_author_name
'Brown, Matthew L.'
'Karpiuk, Thomas E.'
'Leznoff, Daniel B.'

_publ_section_title
;
 Emissive lanthanide dicyanoaurate coordination polymers with
 2,2&#x2032;-bipyridine dioxide antenna groups and their hydration states
;
_journal_issue 33
_journal_name_full CrystEngComm
_journal_page_first 4658
_journal_page_last 4668
_journal_paper_doi 10.1039/D3CE00583F
_journal_volume 25
_journal_year 2023
_chemical_formula_moiety '(C20 H16 Tb1 N4 O4), 3(C2 Au1 N2), 6(H2 O)'
_chemical_formula_sum 'C26 H28 Au3 N10 O10 Tb'
_chemical_formula_weight 1390.40
_space_group_crystal_system monoclinic
_space_group_IT_number 15
_space_group_name_Hall '-C 2yc'
_space_group_name_H-M_alt 'C 1 2/c 1'
_atom_sites_solution_hydrogens mixed
_atom_sites_solution_primary dual
_audit_creation_date 2022-11-27
_audit_creation_method
;
Olex2 1.2
(compiled 2018.05.29 svn.r3508 for OlexSys, GUI svn.r5506)
;
_audit_update_record
;
2022-12-01 deposited with the CCDC.	2023-07-05 downloaded from the CCDC.
;
_cell_angle_alpha 90
_cell_angle_beta 91.419(7)
_cell_angle_gamma 90
_cell_formula_units_Z 4
_cell_length_a 7.8552(15)
_cell_length_b 19.264(3)
_cell_length_c 23.773(4)
_cell_measurement_reflns_used 8885
_cell_measurement_temperature 180(2)
_cell_measurement_theta_max 29.881
_cell_measurement_theta_min 2.281
_cell_volume 3596.3(11)
_computing_cell_refinement 'SAINT V8.40A (Bruker, 2016)'
_computing_data_reduction 'SAINT V8.40A (Bruker, 2016)'
_computing_molecular_graphics
;
Olex2 (Dolomanov et al., 2009) and 
ShelxLE (H\"ubschle et al., 2011)
;
_computing_publication_material 'Olex2 (Dolomanov et al., 2009)'
_computing_structure_refinement 'ShelXL (Sheldrick, 2015)'
_computing_structure_solution 'ShelXT (Sheldrick, 2015)'
_diffrn_ambient_temperature 180(2)
_diffrn_detector 'Bruker APEX2 area detector'
_diffrn_detector_area_resol_mean 8.3
_diffrn_measured_fraction_theta_full 1.000
_diffrn_measured_fraction_theta_max 0.989
_diffrn_measurement_device 'three-circle diffractometer'
_diffrn_measurement_device_type 'Bruker CMOS PHOTON II area detector'
_diffrn_measurement_method '\w and \f scans'
_diffrn_radiation_monochromator 'horizontally mounted graphite crystal'
_diffrn_radiation_type MoK\a
_diffrn_radiation_wavelength 0.71073
_diffrn_reflns_av_R_equivalents 0.0899
_diffrn_reflns_av_unetI/netI 0.0654
_diffrn_reflns_Laue_measured_fraction_full 1.000
_diffrn_reflns_Laue_measured_fraction_max 0.989
_diffrn_reflns_limit_h_max 11
_diffrn_reflns_limit_h_min -11
_diffrn_reflns_limit_k_max 28
_diffrn_reflns_limit_k_min -28
_diffrn_reflns_limit_l_max 34
_diffrn_reflns_limit_l_min -34
_diffrn_reflns_number 34597
_diffrn_reflns_point_group_measured_fraction_full 1.000
_diffrn_reflns_point_group_measured_fraction_max 0.989
_diffrn_reflns_theta_full 25.242
_diffrn_reflns_theta_max 31.654
_diffrn_reflns_theta_min 1.714
_diffrn_source 'sealed tube'
_diffrn_standards_number 0
_exptl_absorpt_coefficient_mu 14.208
_exptl_absorpt_correction_T_max 0.5504
_exptl_absorpt_correction_T_min 0.2791
_exptl_absorpt_correction_type multi-scan
_exptl_absorpt_process_details
;
	SADABS-2016/2 (Bruker,2016/2) was used for absorption correction. 
	wR2(int) was 0.1575 before and 0.0927 after correction. 
	The Ratio of minimum to maximum transmission is 0.5071.
;
_exptl_crystal_colour colourless
_exptl_crystal_colour_primary colourless
_exptl_crystal_density_diffrn 2.568
_exptl_crystal_description prism
_exptl_crystal_F_000 2544
_exptl_crystal_preparation 'Drawn directly from mother liquor,Luminescent'
_exptl_crystal_recrystallization_method 'Slow evaporation from water'
_exptl_crystal_size_max 0.28
_exptl_crystal_size_mid 0.14
_exptl_crystal_size_min 0.07
_refine_diff_density_max 0.980
_refine_diff_density_min -1.969
_refine_diff_density_rms 0.246
_refine_ls_extinction_method none
_refine_ls_goodness_of_fit_ref 1.036
_refine_ls_hydrogen_treatment mixed
_refine_ls_matrix_type full
_refine_ls_number_parameters 256
_refine_ls_number_reflns 6021
_refine_ls_number_restraints 15
_refine_ls_restrained_S_all 1.034
_refine_ls_R_factor_all 0.0609
_refine_ls_R_factor_gt 0.0387
_refine_ls_shift/su_max 0.001
_refine_ls_shift/su_mean 0.000
_refine_ls_structure_factor_coef Fsqd
_refine_ls_weighting_details 'w=1/[\s^2^(Fo^2^)+(0.0336P)^2^] where P=(Fo^2^+2Fc^2^)/3'
_refine_ls_weighting_scheme calc
_refine_ls_wR_factor_gt 0.0861
_refine_ls_wR_factor_ref 0.0947
_reflns_Friedel_coverage 0.000
_reflns_number_gt 4531
_reflns_number_total 6021
_reflns_threshold_expression 'I > 2\s(I)'
_cod_data_source_file d3ce00583f2.cif
_cod_data_source_block Tb5water
_cod_depositor_comments 'Adding full bibliography for 7247008--7247022.cif.'
_cod_database_code 7247010
_shelx_shelxl_version_number 2019/2
_shelx_space_group_comment
;
The symmetry employed for this shelxl refinement is uniquely defined
by the following loop, which should always be used as a source of
symmetry information in preference to the above space-group names.
They are only intended as comments.
;
_shelx_estimated_absorpt_t_max 0.436
_shelx_estimated_absorpt_t_min 0.109
_olex2_refinement_description
;
1. Fixed Uiso
 At 1.2 times of:
  All C(H) groups
 At 1.5 times of:
  All O(H,H) groups
2. Restrained distances
 O1-H1A = O1-H1B = O2-H2A = O2-H2B = O3-H3A = O3-H3B
 0.9 with sigma of 0.02
 H1A-H1B
 1.424 with sigma of 0.04
 H2A-H2B
 1.409 with sigma of 0.04
 H3A-H3B
 1.423 with sigma of 0.04
3. Rigid bond restraints
 Au2A, Au2B
 with sigma for 1-2 distances of 0.01 and sigma for 1-3 distances of 0.01
4. Uiso/Uaniso restraints and constraints
Au2A \\sim Au2B: within 2A with sigma of 0.04 and sigma for terminal atoms of
0.08
5. Rigid body (RIGU) restrains
 Au2A, Au2B
 with sigma for 1-2 distances of 0.004 and sigma for 1-3 distances of 0.004
6. Others
 Sof(Au2B)=0.5*(1-FVAR(2))
 Sof(Au2A)=0.5*FVAR(2)
7.a Aromatic/amide H refined with riding coordinates:
 C10(H10), C11(H11), C12(H12), C13(H13), C16(H16), C17(H17), C18(H18), C19(H19)
;
_olex2_date_sample_completion 2021-05-10
_olex2_date_sample_data_collection 2021-05-10
_olex2_date_sample_submission 2021-05-10
_olex2_exptl_crystal_mounting_method 'Parabar oil on a MiTiGen Duel-Thickness Micromount'
_olex2_submission_special_instructions 'No special instructions were received'

loop_
_space_group_symop_operation_xyz
'x, y, z'
'-x, y, -z+1/2'
'x+1/2, y+1/2, z'
'-x+1/2, y+1/2, -z+1/2'
'-x, -y, -z'
'x, -y, z-1/2'
'-x+1/2, -y+1/2, -z'
'x+1/2, -y+1/2, z-1/2'

loop_
_atom_site_label
_atom_site_type_symbol
_atom_site_fract_x
_atom_site_fract_y
_atom_site_fract_z
_atom_site_U_iso_or_equiv
_atom_site_adp_type
_atom_site_occupancy
_atom_site_site_symmetry_order
_atom_site_calc_flag
_atom_site_refinement_flags_posn
_atom_site_refinement_flags_adp
_atom_site_refinement_flags_occupancy
_atom_site_disorder_assembly
_atom_site_disorder_group
Au1 Au 1.03555(3) 0.46879(2) 0.62982(2) 0.02872(7) Uani 1 1 d . . . . .
Au2A Au 1.000000 0.500000 0.500000 0.0333(8) Uani 0.83(2) 2 d S TU P A 1
Au2B Au 0.934(5) 0.5152(9) 0.5110(7) 0.041(4) Uani 0.085(11) 1 d . U . A 2
Tb1 Tb 1.000000 0.70996(2) 0.750000 0.01935(8) Uani 1 2 d S T P . .
O1 O 0.7244(5) 0.6544(2) 0.74404(16) 0.0279(8) Uani 1 1 d D . . . .
H1A H 0.663(7) 0.659(4) 0.7753(15) 0.042 Uiso 1 1 d DR . . . .
H1B H 0.654(6) 0.666(3) 0.7158(16) 0.042 Uiso 1 1 d DR . . . .
O2 O 0.4726(5) 0.6757(2) 0.66272(16) 0.0315(9) Uani 1 1 d D . . . .
H2A H 0.438(9) 0.648(2) 0.6345(19) 0.047 Uiso 1 1 d DR . . . .
H2B H 0.465(9) 0.7182(14) 0.648(2) 0.047 Uiso 1 1 d DR . . . .
O3 O 0.3475(8) 0.6032(4) 0.5731(2) 0.0694(17) Uani 1 1 d D . . . .
H3A H 0.250(6) 0.583(5) 0.561(4) 0.104 Uiso 1 1 d DR . . . .
H3B H 0.433(7) 0.579(4) 0.558(4) 0.104 Uiso 1 1 d DR . . . .
O10 O 1.1395(5) 0.7680(2) 0.82466(14) 0.0251(8) Uani 1 1 d . . . . .
O11 O 0.8048(5) 0.78393(19) 0.79310(15) 0.0257(8) Uani 1 1 d . . . . .
N1 N 1.0266(6) 0.6217(3) 0.67426(19) 0.0315(11) Uani 1 1 d . . . . .
C1 C 1.0344(7) 0.5663(3) 0.6555(2) 0.0269(11) Uani 1 1 d . . . . .
C2 C 1.0232(8) 0.3680(3) 0.6140(2) 0.0308(12) Uani 1 1 d . . . . .
C3 C 0.7697(12) 0.5382(4) 0.5156(3) 0.055(2) Uani 1 1 d . . . . .
C10 C 1.1357(8) 0.7194(3) 0.9134(2) 0.0294(12) Uani 1 1 d . . . . .
H10 H 1.215820 0.685522 0.902051 0.035 Uiso 1 1 calc R . . . .
C11 C 1.0774(8) 0.7189(3) 0.9672(2) 0.0341(13) Uani 1 1 d . . . . .
H11 H 1.115142 0.683848 0.992619 0.041 Uiso 1 1 calc R . . . .
C12 C 0.9667(8) 0.7679(3) 0.9846(2) 0.0364(14) Uani 1 1 d . . . . .
H12 H 0.927564 0.767621 1.022064 0.044 Uiso 1 1 calc R . . . .
C13 C 0.9112(8) 0.8186(3) 0.9466(2) 0.0321(12) Uani 1 1 d . . . . .
H13 H 0.835267 0.853938 0.958204 0.038 Uiso 1 1 calc R . . . .
C14 C 0.9677(7) 0.8172(3) 0.8917(2) 0.0255(11) Uani 1 1 d . . . . .
C15 C 0.9176(7) 0.8713(3) 0.8507(2) 0.0252(11) Uani 1 1 d . . . . .
C16 C 0.9367(8) 0.9401(3) 0.8613(2) 0.0319(13) Uani 1 1 d . . . . .
H16 H 0.992071 0.954349 0.895393 0.038 Uiso 1 1 calc R . . . .
C17 C 0.8775(9) 0.9902(3) 0.8238(3) 0.0395(15) Uani 1 1 d . . . . .
H17 H 0.892179 1.038203 0.831569 0.047 Uiso 1 1 calc R . . . .
C18 C 0.7949(8) 0.9677(3) 0.7739(3) 0.0373(14) Uani 1 1 d . . . . .
H18 H 0.754141 1.000484 0.746937 0.045 Uiso 1 1 calc R . . . .
C19 C 0.7738(7) 0.8977(3) 0.7645(2) 0.0305(12) Uani 1 1 d . . . . .
H19 H 0.716967 0.882130 0.731107 0.037 Uiso 1 1 calc R . . . .
N2 N 1.0063(8) 0.3096(3) 0.6082(2) 0.0423(13) Uani 1 1 d . . . . .
N3 N 0.6422(11) 0.5607(4) 0.5247(4) 0.079(2) Uani 1 1 d . . . . .
N10 N 1.0794(6) 0.7678(2) 0.87653(18) 0.0240(9) Uani 1 1 d . . . . .
N11 N 0.8335(6) 0.8509(2) 0.80257(18) 0.0252(9) Uani 1 1 d . . . . .

loop_
_atom_site_aniso_label
_atom_site_aniso_U_11
_atom_site_aniso_U_22
_atom_site_aniso_U_33
_atom_site_aniso_U_23
_atom_site_aniso_U_13
_atom_site_aniso_U_12
Au1 0.03763(14) 0.02300(11) 0.02543(11) -0.00378(8) -0.00142(9) -0.00019(9)
Au2A 0.0422(13) 0.0330(7) 0.0246(6) -0.0010(6) -0.0028(8) -0.0003(9)
Au2B 0.068(10) 0.030(3) 0.026(3) 0.002(2) -0.009(4) -0.007(5)
Tb1 0.02386(17) 0.01735(16) 0.01674(15) 0.000 -0.00160(12) 0.000
O1 0.0261(19) 0.033(2) 0.0244(18) -0.0007(17) -0.0052(15) -0.0023(17)
O2 0.039(2) 0.029(2) 0.0269(19) 0.0035(16) -0.0041(17) -0.0008(19)
O3 0.074(4) 0.080(4) 0.056(3) -0.020(3) 0.018(3) -0.030(4)
O10 0.0266(19) 0.030(2) 0.0188(16) -0.0023(15) 0.0014(14) -0.0012(16)
O11 0.029(2) 0.0249(19) 0.0230(17) -0.0054(15) -0.0015(15) 0.0006(16)
N1 0.038(3) 0.029(2) 0.027(2) -0.005(2) -0.005(2) 0.001(2)
C1 0.033(3) 0.024(3) 0.023(2) -0.002(2) -0.002(2) 0.003(2)
C2 0.043(3) 0.028(3) 0.021(2) 0.000(2) -0.005(2) -0.001(3)
C3 0.062(6) 0.055(5) 0.048(4) 0.003(4) -0.007(4) -0.005(4)
C10 0.037(3) 0.025(3) 0.026(3) -0.001(2) -0.004(2) 0.004(2)
C11 0.045(3) 0.032(3) 0.025(3) 0.008(2) -0.009(2) -0.002(3)
C12 0.046(4) 0.043(4) 0.020(2) 0.001(2) -0.001(2) 0.001(3)
C13 0.036(3) 0.036(3) 0.024(3) -0.006(2) -0.003(2) -0.001(3)
C14 0.031(3) 0.028(3) 0.017(2) -0.004(2) -0.0060(19) -0.002(2)
C15 0.033(3) 0.020(2) 0.022(2) -0.003(2) -0.001(2) 0.004(2)
C16 0.044(4) 0.025(3) 0.026(3) -0.003(2) 0.000(2) 0.002(3)
C17 0.047(4) 0.022(3) 0.050(4) -0.001(3) 0.006(3) 0.003(3)
C18 0.045(4) 0.028(3) 0.039(3) 0.009(3) 0.002(3) 0.008(3)
C19 0.036(3) 0.030(3) 0.026(3) 0.004(2) -0.001(2) 0.009(3)
N2 0.063(4) 0.026(3) 0.038(3) 0.001(2) -0.005(3) 0.006(3)
N3 0.070(6) 0.066(5) 0.100(6) 0.013(5) 0.017(5) 0.001(4)
N10 0.030(2) 0.022(2) 0.021(2) -0.0012(17) -0.0046(17) -0.0032(18)
N11 0.027(2) 0.026(2) 0.023(2) 0.0024(18) 0.0016(17) 0.0021(19)

loop_
_atom_type_symbol
_atom_type_description
_atom_type_scat_dispersion_real
_atom_type_scat_dispersion_imag
_atom_type_scat_source
C C 0.0033 0.0016 'International Tables Vol C Tables 4.2.6.8 and 6.1.1.4'
H H 0.0000 0.0000 'International Tables Vol C Tables 4.2.6.8 and 6.1.1.4'
Au Au -2.0133 8.8022 'International Tables Vol C Tables 4.2.6.8 and 6.1.1.4'
N N 0.0061 0.0033 'International Tables Vol C Tables 4.2.6.8 and 6.1.1.4'
O O 0.0106 0.0060 'International Tables Vol C Tables 4.2.6.8 and 6.1.1.4'
Tb Tb -0.1723 4.1537 'International Tables Vol C Tables 4.2.6.8 and 6.1.1.4'

loop_
_geom_angle_atom_site_label_1
_geom_angle_atom_site_label_2
_geom_angle_atom_site_label_3
_geom_angle
_geom_angle_site_symmetry_1
_geom_angle_site_symmetry_3
_geom_angle_publ_flag
Au2A Au1 Au2B 10.8(7) . 5_766 ?
C1 Au1 Au2A 96.93(15) . . ?
C1 Au1 Au2B 102.8(3) . 5_766 ?
C1 Au1 Au2B 90.3(4) . . ?
C1 Au1 C2 172.3(2) . . ?
C2 Au1 Au2A 89.88(16) . . ?
C2 Au1 Au2B 95.8(4) . . ?
C2 Au1 Au2B 84.6(3) . 5_766 ?
Au1 Au2A Au1 180.0 . 5_766 ?
C3 Au2A Au1 87.0(2) . . ?
C3 Au2A Au1 87.0(2) 5_766 5_766 ?
C3 Au2A Au1 93.0(2) 5_766 . ?
C3 Au2A Au1 93.0(2) . 5_766 ?
C3 Au2A C3 180.0 . 5_766 ?
Au1 Au2B Au1 157.2(15) . 5_766 ?
Au2B Au2B Au1 92.7(11) 5_766 . ?
Au2B Au2B C3 158.6(9) 5_766 . ?
Au2B Au2B C3 10.9(6) 5_766 5_766 ?
Au2B Au2B N3 162.1(7) 5_766 . ?
C3 Au2B Au1 104.3(13) . . ?
C3 Au2B Au1 98.0(5) . 5_766 ?
C3 Au2B Au1 73.3(8) 5_766 5_766 ?
C3 Au2B Au1 84.0(7) 5_766 . ?
C3 Au2B C3 169.6(7) . 5_766 ?
C3 Au2B N3 3.5(5) . . ?
N3 Au2B Au1 101.7(10) . . ?
N3 Au2B Au1 100.7(5) . 5_766 ?
N3 Au2B C3 173.1(5) . 5_766 ?
O1 Tb1 O1 127.4(2) 2_756 . ?
O1 Tb1 N1 75.29(15) . . ?
O1 Tb1 N1 69.41(15) . 2_756 ?
O1 Tb1 N1 75.29(15) 2_756 2_756 ?
O1 Tb1 N1 69.41(14) 2_756 . ?
O10 Tb1 O1 76.47(13) . 2_756 ?
O10 Tb1 O1 131.03(12) . . ?
O10 Tb1 O1 131.03(12) 2_756 2_756 ?
O10 Tb1 O1 76.47(13) 2_756 . ?
O10 Tb1 O10 123.06(19) . 2_756 ?
O10 Tb1 O11 71.23(13) 2_756 2_756 ?
O10 Tb1 O11 75.11(13) 2_756 . ?
O10 Tb1 O11 75.11(13) . 2_756 ?
O10 Tb1 O11 71.23(13) . . ?
O10 Tb1 N1 79.88(14) 2_756 . ?
O10 Tb1 N1 145.77(15) 2_756 2_756 ?
O10 Tb1 N1 79.88(14) . 2_756 ?
O10 Tb1 N1 145.77(15) . . ?
O11 Tb1 O1 146.88(13) 2_756 . ?
O11 Tb1 O1 146.88(13) . 2_756 ?
O11 Tb1 O1 72.58(13) 2_756 2_756 ?
O11 Tb1 O1 72.58(13) . . ?
O11 Tb1 O11 105.24(19) 2_756 . ?
O11 Tb1 N1 91.79(15) 2_756 . ?
O11 Tb1 N1 142.94(15) 2_756 2_756 ?
O11 Tb1 N1 142.94(15) . . ?
O11 Tb1 N1 91.79(15) . 2_756 ?
N1 Tb1 N1 93.8(2) 2_756 . ?
Tb1 O1 H1A 114(4) . . ?
Tb1 O1 H1B 118(4) . . ?
H1A O1 H1B 105(4) . . ?
H2A O2 H2B 105(4) . . ?
H3A O3 H3B 106(4) . . ?
N10 O10 Tb1 122.0(3) . . ?
N11 O11 Tb1 123.6(3) . . ?
C1 N1 Tb1 156.0(4) . . ?
N1 C1 Au1 174.5(5) . . ?
N2 C2 Au1 174.3(6) . . ?
Au2A C3 Au2B 3.57(17) . 5_766 ?
N3 C3 Au2A 178.7(9) . . ?
N3 C3 Au2B 172.1(11) . . ?
N3 C3 Au2B 177.3(8) . 5_766 ?
C11 C10 H10 120.0 . . ?
N10 C10 H10 120.0 . . ?
N10 C10 C11 120.0(5) . . ?
C10 C11 H11 119.5 . . ?
C12 C11 C10 120.9(5) . . ?
C12 C11 H11 119.6 . . ?
C11 C12 H12 120.5 . . ?
C11 C12 C13 118.9(5) . . ?
C13 C12 H12 120.5 . . ?
C12 C13 H13 120.2 . . ?
C14 C13 C12 119.5(6) . . ?
C14 C13 H13 120.2 . . ?
C13 C14 C15 121.4(5) . . ?
N10 C14 C13 119.4(5) . . ?
N10 C14 C15 119.1(5) . . ?
C16 C15 C14 122.7(5) . . ?
C16 C15 N11 119.1(5) . . ?
N11 C15 C14 117.8(5) . . ?
C15 C16 H16 119.1 . . ?
C15 C16 C17 121.7(6) . . ?
C17 C16 H16 119.1 . . ?
C16 C17 H17 121.0 . . ?
C16 C17 C18 118.0(6) . . ?
C18 C17 H17 121.0 . . ?
C17 C18 H18 120.3 . . ?
C19 C18 C17 119.3(6) . . ?
C19 C18 H18 120.3 . . ?
C18 C19 H19 119.8 . . ?
N11 C19 C18 120.4(6) . . ?
N11 C19 H19 119.8 . . ?
C3 N3 Au2B 4.3(6) . . ?
O10 N10 C10 119.1(5) . . ?
O10 N10 C14 119.6(4) . . ?
C10 N10 C14 121.3(5) . . ?
O11 N11 C15 119.9(4) . . ?
O11 N11 C19 118.6(5) . . ?
C19 N11 C15 121.5(5) . . ?

loop_
_geom_bond_atom_site_label_1
_geom_bond_atom_site_label_2
_geom_bond_distance
_geom_bond_site_symmetry_2
_geom_bond_publ_flag
Au1 Au2A 3.1498(6) . ?
Au1 Au2B 3.376(18) 5_766 ?
Au1 Au2B 3.050(6) . ?
Au1 C1 1.976(6) . ?
Au1 C2 1.979(6) . ?
Au2A C3 1.996(10) . ?
Au2A C3 1.996(10) 5_766 ?
Au2B Au2B 1.31(9) 5_766 ?
Au2B C3 1.37(4) . ?
Au2B C3 2.64(4) 5_766 ?
Au2B N3 2.48(4) . ?
Tb1 O1 2.416(4) 2_756 ?
Tb1 O1 2.416(4) . ?
Tb1 O10 2.346(4) . ?
Tb1 O10 2.346(4) 2_756 ?
Tb1 O11 2.347(4) 2_756 ?
Tb1 O11 2.347(4) . ?
Tb1 N1 2.489(5) . ?
Tb1 N1 2.489(5) 2_756 ?
O1 H1A 0.899(19) . ?
O1 H1B 0.888(19) . ?
O2 H2A 0.899(19) . ?
O2 H2B 0.887(19) . ?
O3 H3A 0.90(2) . ?
O3 H3B 0.90(2) . ?
O10 N10 1.331(5) . ?
O11 N11 1.329(6) . ?
N1 C1 1.158(7) . ?
C2 N2 1.141(8) . ?
C3 N3 1.117(11) . ?
C10 H10 0.9500 . ?
C10 C11 1.368(8) . ?
C10 N10 1.347(7) . ?
C11 H11 0.9500 . ?
C11 C12 1.354(9) . ?
C12 H12 0.9500 . ?
C12 C13 1.393(8) . ?
C13 H13 0.9500 . ?
C13 C14 1.389(7) . ?
C14 C15 1.474(7) . ?
C14 N10 1.349(7) . ?
C15 C16 1.357(8) . ?
C15 N11 1.365(7) . ?
C16 H16 0.9500 . ?
C16 C17 1.386(9) . ?
C17 H17 0.9500 . ?
C17 C18 1.406(9) . ?
C18 H18 0.9500 . ?
C18 C19 1.376(8) . ?
C19 H19 0.9500 . ?
C19 N11 1.352(7) . ?
